data_7011507
loop_
_publ_author_name
'Takagi, Fusao'
'Seino, Hidetake'
'Hidai, Masanobu'
'Mizobe, Yasushi'

_publ_section_title
;
 Nucleophilic addition and substitution reactions on the sulfur atoms
 bound to two Ir atoms. Conversion of a hydrosulfido complex
 [(??5-C5Me5)2Ir2(??-SH)3]Cl into a series of diiridium complexes with
 bridging thiolato ligands
;
_journal_issue 18
_journal_name_full 'Journal of the Chemical Society, Dalton Transactions'
_journal_page_first 3603
_journal_paper_doi 10.1039/b200689h
_journal_year 2002
_chemical_formula_sum 'C28 H42 Cl F6 Ir2 N2 P S3'
_chemical_formula_weight 1067.69
_space_group_IT_number 33
_symmetry_cell_setting orthorhombic
_symmetry_Int_Tables_number 33
_symmetry_space_group_name_Hall 'P 2c -2n'
_symmetry_space_group_name_H-M 'P n a 21'
_audit_creation_date 'Tue May 28 11:35:43 2002'
_audit_creation_method 'from TEXRAY.INF file'
_cell_angle_alpha 90
_cell_angle_beta 89
_cell_angle_gamma 89
_cell_formula_units_Z 8
_cell_length_a 20.655(4)
_cell_length_b 11.025(5)
_cell_length_c 31.223(4)
_cell_measurement_reflns_used 25
_cell_measurement_temperature 296.2
_cell_measurement_theta_max 19.7
_cell_measurement_theta_min 17.7
_cell_volume 7108(4)
_computing_cell_refinement 'Rigaku/AFC Diffractometer Control'
_computing_data_collection 'Rigaku/AFC Diffractometer Control'
_computing_data_reduction teXsan
_computing_publication_material teXsan
_computing_structure_refinement teXsan
_computing_structure_solution 'DIRDIF92 (PATTY)'
_diffrn_ambient_temperature 296.2
_diffrn_measurement_device_type 'Rigaku AFC7R'
_diffrn_measurement_method \w
_diffrn_orient_matrix_UB_11 0.00883
_diffrn_orient_matrix_UB_12 -0.00525
_diffrn_orient_matrix_UB_13 -0.03144
_diffrn_orient_matrix_UB_21 -0.04700
_diffrn_orient_matrix_UB_22 -0.01529
_diffrn_orient_matrix_UB_23 -0.00546
_diffrn_orient_matrix_UB_31 -0.00753
_diffrn_orient_matrix_UB_32 0.08925
_diffrn_orient_matrix_UB_33 -0.00278
_diffrn_radiation_detector 'scintillation counter'
_diffrn_radiation_monochromator graphite
_diffrn_radiation_source 'Rigaku rotating anode'
_diffrn_radiation_type 'Mo K\a'
_diffrn_radiation_wavelength 0.7107
_diffrn_reflns_av_R_equivalents 0.197
_diffrn_reflns_av_sigmaI/netI 0.126
_diffrn_reflns_limit_h_max 0
_diffrn_reflns_limit_h_min -29
_diffrn_reflns_limit_k_max 15
_diffrn_reflns_limit_k_min 0
_diffrn_reflns_limit_l_max 43
_diffrn_reflns_limit_l_min 0
_diffrn_reflns_number 10553
_diffrn_reflns_reduction_process 'Lp corrections applied'
_diffrn_reflns_theta_max 30.00
_diffrn_reflns_theta_min 2.61
_diffrn_standards_decay_% -12.27
_diffrn_standards_interval_count 150
_diffrn_standards_number 3
_exptl_absorpt_coefficient_mu 7.849
_exptl_absorpt_correction_T_max 0.980
_exptl_absorpt_correction_T_min 0.270
_exptl_absorpt_correction_type psi-scan
_exptl_absorpt_process_details '(North, Phillips & Mathews, 1968)'
_exptl_crystal_colour lemonyel
_exptl_crystal_density_diffrn 1.995
_exptl_crystal_density_method 'not measured'
_exptl_crystal_description plate
_exptl_crystal_F_000 4096.00
_exptl_crystal_size_max 0.400
_exptl_crystal_size_mid 0.300
_exptl_crystal_size_min 0.100
_refine_diff_density_max 3.76
_refine_diff_density_min -1.94
_refine_ls_abs_structure_Flack 0.28(3)
_refine_ls_extinction_coef 0.00031(4)
_refine_ls_extinction_method 'Zachariasen(1967) type 2 Gaussian isotropic'
_refine_ls_goodness_of_fit_ref 1.504
_refine_ls_hydrogen_treatment noref
_refine_ls_matrix_type full
_refine_ls_number_constraints 1
_refine_ls_number_parameters 810
_refine_ls_number_reflns 5440
_refine_ls_number_restraints 6
_refine_ls_R_factor_all 0.0502
_refine_ls_R_factor_gt 0.0502
_refine_ls_shift/su_max 0.9290
_refine_ls_shift/su_mean 0.0560
_refine_ls_structure_factor_coef F
_refine_ls_weighting_details 'w = 1/[\s^2^(Fo) + 0.00022|Fo|^2^]'
_refine_ls_weighting_scheme calc
_refine_ls_wR_factor_gt 0.0519
_refine_ls_wR_factor_ref 0.0519
_reflns_number_gt 5440
_reflns_number_total 10539
_reflns_threshold_expression >3.0sigma(I)
_cod_data_source_file b200689h.txt
_cod_data_source_block '[(Cp*Ir)2(SCH2CH2CN)2(SCH2CH2Cl)][PF6]'
_cod_depositor_comments
;
The following automatic conversions were performed:
'_reflns_observed_expression' tag replaced with
'_reflns_threshold_expression' tag as specified in the replacement
file
'cod-tools/trunk/perl-scripts/inputs/replacement_tags.lst'.

'_atom_site_calc_flags'
tag replaced with '_atom_site_calc_flag' tag as specified in the
replacement file
'cod-tools/trunk/perl-scripts/inputs/replacement_tags.lst'.

'_atom_type_scat_imag'
tag replaced with '_atom_type_scat_dispersion_imag' tag as specified
in the replacement file
'cod-tools/trunk/perl-scripts/inputs/replacement_tags.lst'.

Automatic conversion script
Id: cif_correct_tags 3137 2015-03-23 15:08:43Z antanas 
;
_cod_original_cell_volume 7110(2)
_cod_original_sg_symbol_H-M 'P n a 21     '
_cod_original_formula_sum 'C28 H42 Cl F6 Ir2 N2 P S3 '
_cod_database_code 7011507

loop_
_symmetry_equiv_pos_as_xyz
x,y,z
-x,-y,1/2+z
1/2-x,1/2+y,1/2+z
1/2+x,1/2-y,z

loop_
_atom_site_label
_atom_site_type_symbol
_atom_site_fract_x
_atom_site_fract_y
_atom_site_fract_z
_atom_site_U_iso_or_equiv
_atom_site_adp_type
_atom_site_occupancy
_atom_site_calc_flag
_atom_site_refinement_flags
_atom_site_disorder_assembly
_atom_site_disorder_group
Ir(1) Ir 0.03337(3) 0.37617(6) 0.4908 0.0371(2) Uani 1.00 d . . .
Ir(2) Ir 0.07115(3) 0.08216(6) 0.49370(4) 0.0385(2) Uani 1.00 d . . .
Ir(3) Ir 0.25957(3) 0.39251(6) 0.23226(4) 0.0388(2) Uani 1.00 d . . .
Ir(4) Ir 0.29866(3) 0.10017(7) 0.23445(3) 0.0358(2) Uani 1.00 d . . .
Cl(1) Cl -0.0373(6) 0.172(2) 0.6586(3) 0.168(6) Uani 1.00 d . . .
Cl(2) Cl 0.1961(6) 0.165(2) 0.0675(4) 0.165(6) Uani 1.00 d . . .
S(1) S 0.1236(2) 0.2616(5) 0.5181(2) 0.041(1) Uani 1.00 d . . .
S(2) S 0.0492(2) 0.2233(4) 0.4367(2) 0.041(1) Uani 1.00 d . . .
S(3) S -0.0174(3) 0.1997(5) 0.5208(2) 0.049(2) Uani 1.00 d . . .
S(4) S 0.3501(2) 0.2786(4) 0.2058(2) 0.038(1) Uani 1.00 d . . .
S(5) S 0.2811(2) 0.2509(5) 0.2880(2) 0.044(1) Uani 1.00 d . . .
S(6) S 0.2087(3) 0.2122(5) 0.2077(3) 0.052(2) Uani 1.00 d . . .
P(1) P 0.3068(3) 0.6335(10) 0.4284(3) 0.081(3) Uani 1.00 d . . .
P(2) P 0.0314(4) -0.1694(9) 0.2929(3) 0.079(3) Uani 1.00 d . . .
F(1) F 0.3489(9) 0.739(2) 0.442(1) 0.17(1) Uani 1.00 d . . .
F(2) F 0.2635(8) 0.522(2) 0.4184(8) 0.128(8) Uani 1.00 d . . .
F(3) F 0.2671(9) 0.708(2) 0.3963(8) 0.159(9) Uani 1.00 d . . .
F(4) F 0.3473(8) 0.547(2) 0.4593(7) 0.130(8) Uani 1.00 d . . .
F(5) F 0.2586(8) 0.666(3) 0.4648(6) 0.163(9) Uani 1.00 d . . .
F(6) F 0.3582(8) 0.597(2) 0.3936(6) 0.164(10) Uani 1.00 d . . .
F(7) F 0.0789(9) -0.154(3) 0.3302(7) 0.22(1) Uani 1.00 d . . .
F(8) F -0.0176(9) -0.199(3) 0.2571(7) 0.19(1) Uani 1.00 d . . .
F(9a) F 0.055(3) -0.043(5) 0.286(4) 0.22(4) Uani 0.50 d P . .
F(9b) F -0.015(2) -0.052(3) 0.294(2) 0.13(1) Uani 0.50 d P . .
F(10a) F 0.023(2) -0.317(4) 0.306(2) 0.19(2) Uani 0.50 d P . .
F(10b) F 0.074(3) -0.260(4) 0.278(2) 0.15(2) Uani 0.50 d P . .
F(11a) F 0.091(2) -0.221(4) 0.261(1) 0.09(1) Uani 0.50 d P . .
F(11b) F 0.072(4) -0.074(6) 0.260(2) 0.16(3) Uani 0.50 d P . .
F(12a) F -0.016(2) -0.129(4) 0.325(1) 0.10(1) Uani 0.50 d P . .
F(12b) F -0.014(3) -0.222(5) 0.324(2) 0.17(2) Uani 0.50 d P . .
N(1) N 0.287(2) 0.271(4) 0.575(1) 0.15(2) Uani 1.00 d . . .
N(2) N 0.033(1) 0.298(3) 0.3186(10) 0.10(1) Uani 1.00 d . . .
N(3) N 0.518(1) 0.261(4) 0.151(1) 0.16(2) Uani 1.00 d . . .
N(4) N 0.306(1) 0.161(3) 0.408(1) 0.13(1) Uani 1.00 d . . .
C(1) C -0.012(1) 0.523(2) 0.4525(8) 0.049(5) Uani 1.00 d . . .
C(2) C 0.053(1) 0.545(2) 0.4605(9) 0.053(5) Uani 1.00 d . . .
C(3) C 0.064(1) 0.562(2) 0.5073(8) 0.057(5) Uani 1.00 d . . .
C(4) C 0.003(1) 0.529(2) 0.5271(8) 0.055(6) Uani 1.00 d . . .
C(5) C -0.0424(9) 0.517(2) 0.496(1) 0.060(5) Uani 1.00 d . . .
C(6) C -0.044(1) 0.520(3) 0.4105(9) 0.074(9) Uani 1.00 d . . .
C(7) C 0.103(1) 0.573(2) 0.425(1) 0.079(9) Uani 1.00 d . . .
C(8) C 0.126(1) 0.596(2) 0.525(1) 0.10(1) Uani 1.00 d . . .
C(9) C -0.006(3) 0.542(3) 0.576(1) 0.17(2) Uani 1.00 d . . .
C(10) C -0.111(1) 0.491(2) 0.502(1) 0.10(1) Uani 1.00 d . . .
C(11) C 0.053(1) -0.098(2) 0.4664(8) 0.045(4) Uani 1.00 d . . .
C(12) C 0.120(1) -0.070(2) 0.4581(8) 0.047(5) Uani 1.00 d . . .
C(13) C 0.1464(9) -0.058(2) 0.5028(8) 0.051(5) Uani 1.00 d . . .
C(14) C 0.097(1) -0.071(2) 0.5357(9) 0.060(6) Uani 1.00 d . . .
C(15) C 0.039(1) -0.104(2) 0.5119(9) 0.060(5) Uani 1.00 d . . .
C(16) C 0.008(1) -0.132(2) 0.4315(8) 0.058(7) Uani 1.00 d . . .
C(17) C 0.157(1) -0.065(2) 0.4200(9) 0.067(8) Uani 1.00 d . . .
C(18) C 0.218(1) -0.035(2) 0.512(1) 0.089(10) Uani 1.00 d . . .
C(19) C 0.106(2) -0.076(2) 0.5832(10) 0.090(9) Uani 1.00 d . . .
C(20) C -0.025(1) -0.135(2) 0.529(1) 0.072(9) Uani 1.00 d . . .
C(21) C 0.1950(9) 0.287(2) 0.4845(6) 0.051(6) Uani 1.00 d . . .
C(22) C 0.248(1) 0.351(3) 0.5031(9) 0.11(1) Uani 1.00 d . . .
C(23) C 0.274(1) 0.299(3) 0.5437(9) 0.085(10) Uani 1.00 d . . .
C(24) C -0.0304(9) 0.189(2) 0.4154(8) 0.053(5) Uani 1.00 d . . .
C(25) C -0.026(1) 0.145(2) 0.3681(9) 0.074(7) Uani 1.00 d . . .
C(26) C 0.007(1) 0.236(3) 0.3392(8) 0.074(9) Uani 1.00 d . . .
C(27) C -0.005(1) 0.213(3) 0.5830(9) 0.098(9) Uani 1.00 d . . .
C(28) C -0.054(2) 0.161(5) 0.6010(9) 0.17(2) Uani 1.00 d . . .
C(29) C 0.229(2) 0.546(2) 0.1920(9) 0.088(9) Uani 1.00 d . . .
C(30) C 0.286(2) 0.573(3) 0.214(1) 0.096(8) Uani 1.00 d . . .
C(31) C 0.283(2) 0.578(3) 0.257(1) 0.083(7) Uani 1.00 d . . .
C(32) C 0.214(1) 0.544(2) 0.2647(9) 0.056(6) Uani 1.00 d . . .
C(33) C 0.181(1) 0.522(2) 0.2277(10) 0.054(5) Uani 1.00 d . . .
C(34) C 0.212(2) 0.550(3) 0.146(1) 0.12(1) Uani 1.00 d . . .
C(35) C 0.349(2) 0.614(3) 0.188(1) 0.12(1) Uani 1.00 d . . .
C(36) C 0.329(2) 0.609(3) 0.289(1) 0.11(1) Uani 1.00 d . . .
C(37) C 0.180(1) 0.539(3) 0.3084(10) 0.071(9) Uani 1.00 d . . .
C(38) C 0.110(1) 0.493(3) 0.220(2) 0.14(1) Uani 1.00 d . . .
C(39) C 0.268(1) -0.085(2) 0.2206(7) 0.045(4) Uani 1.00 d . . .
C(40) C 0.325(1) -0.056(2) 0.1971(8) 0.049(5) Uani 1.00 d . . .
C(41) C 0.3760(9) -0.039(2) 0.231(1) 0.057(5) Uani 1.00 d . . .
C(42) C 0.3478(10) -0.046(2) 0.2691(8) 0.044(5) Uani 1.00 d . . .
C(43) C 0.277(1) -0.079(2) 0.2647(7) 0.040(4) Uani 1.00 d . . .
C(44) C 0.205(1) -0.121(2) 0.197(1) 0.074(10) Uani 1.00 d . . .
C(45) C 0.339(1) -0.066(2) 0.1494(9) 0.075(8) Uani 1.00 d . . .
C(46) C 0.446(1) -0.017(2) 0.219(1) 0.10(1) Uani 1.00 d . . .
C(47) C 0.381(1) -0.028(3) 0.3131(10) 0.082(10) Uani 1.00 d . . .
C(48) C 0.232(1) -0.101(2) 0.2997(8) 0.083(9) Uani 1.00 d . . .
C(49) C 0.4188(9) 0.310(2) 0.239(1) 0.076(8) Uani 1.00 d . . .
C(50) C 0.477(1) 0.372(2) 0.217(1) 0.076(8) Uani 1.00 d . . .
C(51) C 0.4978(10) 0.304(3) 0.178(1) 0.071(8) Uani 1.00 d . . .
C(52) C 0.208(1) 0.223(2) 0.3180(8) 0.061(7) Uani 1.00 d . . .
C(53) C 0.208(1) 0.264(3) 0.3616(9) 0.085(9) Uani 1.00 d . . .
C(54) C 0.262(1) 0.203(2) 0.3866(8) 0.073(8) Uani 1.00 d . . .
C(55) C 0.218(2) 0.219(2) 0.1498(5) 0.107(9) Uani 1.00 d . . .
C(56a) C 0.168(3) 0.159(7) 0.123(1) 0.1627 Uiso 0.60 d P . .
C(56b) C 0.191(5) 0.120(6) 0.124(1) 0.16(2) Uiso 0.40 d P . .
H(1) H -0.0409 0.5962 0.3966 0.0909 Uiso 1.00 calc . . .
H(2) H -0.0261 0.4587 0.3926 0.0909 Uiso 1.00 calc . . .
H(3) H -0.0896 0.5017 0.4144 0.0909 Uiso 1.00 calc . . .
H(4) H 0.1459 0.5852 0.4359 0.1131 Uiso 1.00 calc . . .
H(5) H 0.1056 0.5057 0.4048 0.1131 Uiso 1.00 calc . . .
H(6) H 0.0910 0.6433 0.4089 0.1131 Uiso 1.00 calc . . .
H(7) H 0.1576 0.5344 0.5183 0.1208 Uiso 1.00 calc . . .
H(8) H 0.1401 0.6705 0.5135 0.1208 Uiso 1.00 calc . . .
H(9) H 0.1228 0.6018 0.5553 0.1208 Uiso 1.00 calc . . .
H(10) H -0.0001 0.6244 0.5840 0.2110 Uiso 1.00 calc . . .
H(11) H -0.0471 0.5146 0.5841 0.2110 Uiso 1.00 calc . . .
H(12) H 0.0267 0.4941 0.5901 0.2110 Uiso 1.00 calc . . .
H(13) H -0.1299 0.5538 0.5185 0.1240 Uiso 1.00 calc . . .
H(14) H -0.1323 0.4856 0.4751 0.1240 Uiso 1.00 calc . . .
H(15) H -0.1158 0.4157 0.5168 0.1240 Uiso 1.00 calc . . .
H(16) H -0.0338 -0.1470 0.4426 0.0717 Uiso 1.00 calc . . .
H(17) H 0.0057 -0.0678 0.4109 0.0717 Uiso 1.00 calc . . .
H(18) H 0.0234 -0.2033 0.4173 0.0717 Uiso 1.00 calc . . .
H(19) H 0.1885 -0.1266 0.4210 0.0878 Uiso 1.00 calc . . .
H(20) H 0.1300 -0.0722 0.3965 0.0878 Uiso 1.00 calc . . .
H(21) H 0.1786 0.0128 0.4196 0.0878 Uiso 1.00 calc . . .
H(22) H 0.2350 -0.1013 0.5282 0.1114 Uiso 1.00 calc . . .
H(23) H 0.2414 -0.0280 0.4860 0.1114 Uiso 1.00 calc . . .
H(24) H 0.2227 0.0375 0.5282 0.1114 Uiso 1.00 calc . . .
H(25) H 0.0958 -0.1553 0.5935 0.1117 Uiso 1.00 calc . . .
H(26) H 0.1463 -0.0513 0.5917 0.1117 Uiso 1.00 calc . . .
H(27) H 0.0732 -0.0213 0.5959 0.1117 Uiso 1.00 calc . . .
H(28) H -0.0232 -0.1308 0.5593 0.0851 Uiso 1.00 calc . . .
H(29) H -0.0561 -0.0793 0.5185 0.0851 Uiso 1.00 calc . . .
H(30) H -0.0353 -0.2144 0.5201 0.0851 Uiso 1.00 calc . . .
H(31) H 0.2100 0.2090 0.4760 0.0579 Uiso 1.00 calc . . .
H(32) H 0.1805 0.3301 0.4599 0.0579 Uiso 1.00 calc . . .
H(33) H 0.2809 0.3548 0.4825 0.1384 Uiso 1.00 calc . . .
H(34) H 0.2325 0.4311 0.5093 0.1384 Uiso 1.00 calc . . .
H(35) H -0.0487 0.1249 0.4320 0.0663 Uiso 1.00 calc . . .
H(36) H -0.0564 0.2582 0.4169 0.0663 Uiso 1.00 calc . . .
H(37) H -0.0028 0.0711 0.3669 0.0899 Uiso 1.00 calc . . .
H(38) H -0.0686 0.1335 0.3575 0.0899 Uiso 1.00 calc . . .
H(39) H 0.0334 0.1758 0.5920 0.1140 Uiso 1.00 calc . . .
H(40) H -0.0048 0.2970 0.5915 0.1140 Uiso 1.00 calc . . .
H(41) H -0.0564 0.0790 0.5914 0.2107 Uiso 1.00 calc . . .
H(42) H -0.0931 0.2016 0.5932 0.2107 Uiso 1.00 calc . . .
H(43) H 0.2170 0.6275 0.1353 0.1421 Uiso 1.00 calc . . .
H(44) H 0.2389 0.4934 0.1310 0.1421 Uiso 1.00 calc . . .
H(45) H 0.1680 0.5234 0.1435 0.1421 Uiso 1.00 calc . . .
H(46) H 0.3832 0.6277 0.2075 0.1501 Uiso 1.00 calc . . .
H(47) H 0.3597 0.5488 0.1695 0.1501 Uiso 1.00 calc . . .
H(48) H 0.3394 0.6840 0.1724 0.1501 Uiso 1.00 calc . . .
H(49) H 0.3657 0.5559 0.2872 0.1335 Uiso 1.00 calc . . .
H(50) H 0.3435 0.6901 0.2847 0.1335 Uiso 1.00 calc . . .
H(51) H 0.3108 0.6021 0.3169 0.1335 Uiso 1.00 calc . . .
H(52) H 0.2099 0.5612 0.3306 0.0801 Uiso 1.00 calc . . .
H(53) H 0.1450 0.5986 0.3093 0.0801 Uiso 1.00 calc . . .
H(54) H 0.1627 0.4625 0.3140 0.0801 Uiso 1.00 calc . . .
H(55) H 0.0829 0.5557 0.2307 0.1886 Uiso 1.00 calc . . .
H(56) H 0.1014 0.4789 0.1910 0.1886 Uiso 1.00 calc . . .
H(57) H 0.0988 0.4190 0.2359 0.1886 Uiso 1.00 calc . . .
H(58) H 0.1730 -0.1378 0.2166 0.0948 Uiso 1.00 calc . . .
H(59) H 0.1931 -0.0570 0.1782 0.0948 Uiso 1.00 calc . . .
H(60) H 0.2142 -0.1919 0.1797 0.0948 Uiso 1.00 calc . . .
H(61) H 0.3354 -0.1476 0.1403 0.0862 Uiso 1.00 calc . . .
H(62) H 0.3104 -0.0164 0.1333 0.0862 Uiso 1.00 calc . . .
H(63) H 0.3826 -0.0388 0.1445 0.0862 Uiso 1.00 calc . . .
H(64) H 0.4720 -0.0790 0.2313 0.1161 Uiso 1.00 calc . . .
H(65) H 0.4510 -0.0185 0.1886 0.1161 Uiso 1.00 calc . . .
H(66) H 0.4592 0.0596 0.2296 0.1161 Uiso 1.00 calc . . .
H(67) H 0.4124 -0.0907 0.3166 0.1044 Uiso 1.00 calc . . .
H(68) H 0.3985 0.0475 0.3151 0.1044 Uiso 1.00 calc . . .
H(69) H 0.3478 -0.0403 0.3346 0.1044 Uiso 1.00 calc . . .
H(70) H 0.2537 -0.0886 0.3262 0.0974 Uiso 1.00 calc . . .
H(71) H 0.1972 -0.0450 0.2973 0.0974 Uiso 1.00 calc . . .
H(72) H 0.2167 -0.1809 0.2978 0.0974 Uiso 1.00 calc . . .
H(73) H 0.4052 0.3636 0.2612 0.0929 Uiso 1.00 calc . . .
H(74) H 0.4336 0.2367 0.2508 0.0929 Uiso 1.00 calc . . .
H(75) H 0.4653 0.4514 0.2081 0.0849 Uiso 1.00 calc . . .
H(76) H 0.5125 0.3751 0.2358 0.0849 Uiso 1.00 calc . . .
H(77) H 0.1723 0.2618 0.3042 0.0746 Uiso 1.00 calc . . .
H(78) H 0.1995 0.1372 0.3186 0.0746 Uiso 1.00 calc . . .
H(79) H 0.2150 0.3490 0.3615 0.0998 Uiso 1.00 calc . . .
H(80) H 0.1689 0.2446 0.3749 0.0998 Uiso 1.00 calc . . .

loop_
_atom_site_aniso_label
_atom_site_aniso_U_11
_atom_site_aniso_U_22
_atom_site_aniso_U_33
_atom_site_aniso_U_12
_atom_site_aniso_U_13
_atom_site_aniso_U_23
Ir(1) 0.0408(4) 0.0369(4) 0.0337(5) 0.0019(3) -0.0028(5) -0.0037(4)
Ir(2) 0.0405(3) 0.0364(3) 0.0386(4) 0.0008(3) -0.0044(4) -0.0022(5)
Ir(3) 0.0426(4) 0.0348(4) 0.0391(4) 0.0058(3) 0.0015(4) 0.0002(4)
Ir(4) 0.0369(4) 0.0338(4) 0.0367(5) 0.0032(3) 0.0043(4) 0.0021(5)
Cl(1) 0.17(1) 0.30(2) 0.037(5) 0.02(1) 0.020(5) 0.013(9)
Cl(2) 0.19(1) 0.23(2) 0.077(9) 0.019(10) 0.025(7) 0.00(1)
S(1) 0.045(3) 0.040(2) 0.038(3) 0.002(2) -0.004(2) -0.002(2)
S(2) 0.053(3) 0.036(2) 0.034(3) 0.007(2) -0.007(2) -0.008(1)
S(3) 0.049(3) 0.043(3) 0.054(4) 0.004(2) 0.012(2) 0.003(2)
S(4) 0.044(2) 0.034(2) 0.035(3) 0.003(2) 0.007(2) 0.005(2)
S(5) 0.057(3) 0.046(2) 0.029(2) 0.002(2) 0.003(2) 0.001(1)
S(6) 0.043(3) 0.044(3) 0.070(5) 0.007(2) -0.018(3) -0.006(3)
P(1) 0.052(4) 0.125(7) 0.066(5) -0.017(3) 0.001(3) -0.007(5)
P(2) 0.066(4) 0.107(6) 0.065(5) 0.013(4) 0.007(3) -0.020(5)
F(1) 0.11(1) 0.10(1) 0.30(4) -0.06(1) -0.01(2) -0.03(2)
F(2) 0.09(1) 0.12(1) 0.17(2) -0.027(9) -0.03(1) -0.03(2)
F(3) 0.13(1) 0.21(2) 0.14(2) 0.09(1) 0.00(1) 0.11(2)
F(4) 0.08(1) 0.17(2) 0.14(2) -0.04(1) -0.05(1) 0.11(1)
F(5) 0.09(1) 0.33(3) 0.07(1) -0.05(2) 0.032(8) -0.10(2)
F(6) 0.09(1) 0.32(3) 0.08(1) 0.04(2) 0.038(9) -0.03(2)
F(7) 0.09(1) 0.48(5) 0.08(1) -0.03(2) -0.021(9) -0.09(2)
F(8) 0.11(1) 0.32(3) 0.14(2) 0.04(2) -0.09(1) -0.14(2)
F(9a) 0.14(3) 0.09(2) 0.4(2) 0.03(2) -0.02(6) 0.05(5)
F(9b) 0.12(2) 0.05(2) 0.23(5) -0.01(1) -0.10(3) 0.04(2)
F(10a) 0.16(4) 0.11(2) 0.30(7) -0.07(3) 0.06(4) 0.01(3)
F(10b) 0.17(4) 0.11(4) 0.17(6) 0.09(3) 0.09(3) 0.02(3)
F(11a) 0.07(2) 0.12(3) 0.08(3) -0.02(2) 0.05(2) 0.00(2)
F(11b) 0.21(8) 0.10(3) 0.16(5) -0.02(4) 0.11(5) 0.03(4)
F(12a) 0.09(2) 0.19(3) 0.04(2) 0.06(3) -0.02(1) -0.04(2)
F(12b) 0.14(4) 0.18(3) 0.19(5) -0.01(4) 0.10(3) 0.10(4)
N(1) 0.18(3) 0.22(4) 0.07(2) -0.02(3) -0.05(2) 0.04(3)
N(2) 0.09(2) 0.14(2) 0.07(2) -0.01(1) 0.02(1) 0.04(2)
N(3) 0.11(2) 0.26(5) 0.10(3) 0.02(2) 0.05(2) -0.09(3)
N(4) 0.12(2) 0.20(3) 0.08(2) 0.06(2) 0.01(1) 0.05(2)
C(1) 0.061(10) 0.031(9) 0.06(1) 0.000(9) -0.027(8) 0.000(8)
C(2) 0.060(9) 0.030(9) 0.07(1) 0.000(9) -0.023(9) 0.004(9)
C(3) 0.08(1) 0.027(6) 0.07(1) 0.002(9) -0.02(1) 0.017(10)
C(4) 0.08(1) 0.04(1) 0.05(1) 0.03(1) -0.001(9) -0.007(8)
C(5) 0.046(8) 0.06(1) 0.07(1) 0.028(6) 0.005(10) 0.00(2)
C(6) 0.10(2) 0.08(2) 0.05(1) 0.02(1) -0.03(1) 0.02(1)
C(7) 0.08(2) 0.03(1) 0.12(3) 0.00(1) 0.05(2) 0.01(2)
C(8) 0.10(2) 0.06(2) 0.15(3) -0.02(1) -0.07(2) -0.04(2)
C(9) 0.35(6) 0.11(3) 0.06(1) 0.14(4) 0.07(3) 0.00(2)
C(10) 0.056(10) 0.06(1) 0.17(4) 0.02(1) 0.07(2) 0.04(2)
C(11) 0.049(8) 0.024(6) 0.06(1) 0.017(8) -0.019(8) 0.008(8)
C(12) 0.053(9) 0.04(1) 0.043(9) 0.008(8) -0.007(7) -0.013(9)
C(13) 0.047(8) 0.05(1) 0.05(1) 0.019(6) -0.030(8) -0.01(1)
C(14) 0.07(1) 0.05(1) 0.06(1) -0.01(1) -0.015(8) 0.03(1)
C(15) 0.07(1) 0.046(9) 0.06(1) -0.03(1) -0.013(9) 0.02(1)
C(16) 0.08(2) 0.04(1) 0.05(1) 0.01(1) -0.03(1) 0.00(1)
C(17) 0.08(2) 0.06(2) 0.06(2) 0.00(1) 0.04(1) -0.02(1)
C(18) 0.050(10) 0.07(2) 0.15(3) -0.01(1) -0.03(2) -0.03(2)
C(19) 0.16(3) 0.05(2) 0.06(1) 0.02(2) -0.04(2) -0.02(1)
C(20) 0.06(1) 0.08(2) 0.07(2) 0.01(1) 0.00(1) 0.00(2)
C(21) 0.062(8) 0.07(1) 0.02(1) 0.015(8) 0.005(6) 0.020(10)
C(22) 0.08(2) 0.21(3) 0.05(2) -0.10(2) -0.01(1) 0.03(2)
C(23) 0.06(2) 0.14(3) 0.05(1) -0.05(2) 0.01(1) -0.01(2)
C(24) 0.043(8) 0.06(1) 0.06(1) 0.016(9) -0.003(9) 0.02(1)
C(25) 0.10(2) 0.06(1) 0.07(1) -0.02(1) -0.02(1) -0.02(1)
C(26) 0.08(2) 0.10(2) 0.04(2) 0.01(1) -0.02(1) 0.02(1)
C(27) 0.09(2) 0.16(3) 0.050(6) 0.03(2) 0.02(1) 0.02(2)
C(28) 0.13(3) 0.35(6) 0.041(7) -0.15(3) 0.01(2) 0.02(3)
C(29) 0.17(2) 0.05(2) 0.04(1) 0.06(2) 0.03(1) 0.024(9)
C(30) 0.13(2) 0.030(9) 0.12(2) 0.03(1) 0.07(2) 0.03(2)
C(31) 0.09(1) 0.04(1) 0.12(2) -0.02(1) 0.01(2) -0.03(2)
C(32) 0.08(1) 0.04(1) 0.05(1) 0.036(10) -0.005(8) -0.005(8)
C(33) 0.079(9) 0.012(7) 0.07(1) 0.022(6) -0.019(9) -0.02(1)
C(34) 0.24(4) 0.09(3) 0.05(2) 0.01(3) -0.02(2) 0.01(2)
C(35) 0.15(3) 0.06(2) 0.15(3) -0.01(2) 0.11(3) 0.00(2)
C(36) 0.09(2) 0.07(2) 0.17(4) 0.00(2) -0.03(2) -0.08(2)
C(37) 0.06(1) 0.08(2) 0.07(2) 0.00(1) 0.02(1) -0.01(2)
C(38) 0.06(1) 0.10(2) 0.25(5) 0.05(1) -0.03(2) 0.06(3)
C(39) 0.07(1) 0.025(5) 0.037(9) 0.019(7) 0.005(7) 0.005(8)
C(40) 0.08(1) 0.027(9) 0.04(1) 0.015(10) 0.012(8) 0.013(6)
C(41) 0.052(8) 0.05(1) 0.07(1) 0.026(6) 0.009(9) 0.00(1)
C(42) 0.046(8) 0.024(9) 0.06(1) 0.020(7) -0.016(8) -0.018(7)
C(43) 0.052(8) 0.030(7) 0.038(9) -0.005(8) -0.004(8) -0.002(8)
C(44) 0.09(2) 0.03(1) 0.10(3) -0.01(1) -0.04(2) -0.02(1)
C(45) 0.13(2) 0.06(2) 0.04(1) 0.04(2) 0.02(2) -0.01(1)
C(46) 0.06(1) 0.06(2) 0.19(4) 0.02(1) 0.06(2) 0.03(2)
C(47) 0.08(2) 0.11(2) 0.06(2) 0.01(2) -0.03(1) 0.01(2)
C(48) 0.12(2) 0.08(2) 0.04(2) -0.03(2) 0.06(1) -0.02(1)
C(49) 0.043(10) 0.04(1) 0.14(2) -0.012(8) -0.06(1) 0.01(2)
C(50) 0.07(1) 0.04(1) 0.12(2) -0.01(1) -0.01(1) -0.02(1)
C(51) 0.03(1) 0.08(2) 0.11(2) 0.01(1) 0.01(1) 0.00(1)
C(52) 0.07(1) 0.08(2) 0.04(1) 0.01(1) 0.03(1) 0.01(1)
C(53) 0.12(2) 0.10(2) 0.04(1) 0.02(2) 0.02(1) 0.01(1)
C(54) 0.10(2) 0.08(2) 0.04(1) 0.01(1) 0.05(1) 0.00(1)
C(55) 0.22(3) 0.04(2) 0.062(6) 0.03(2) -0.08(2) -0.02(1)

loop_
_atom_type_symbol
_atom_type_description
_atom_type_scat_dispersion_real
_atom_type_scat_dispersion_imag
_atom_type_scat_source
C C 0.003 0.002
;International Tables for Crystallography
(1992, Vol. C, Tables 4.2.6.8 and 6.1.1.1)
;
H H 0.000 0.000
;International Tables for Crystallography
(1992, Vol. C, Table 6.1.1.2)
;
N N 0.006 0.003
;International Tables for Crystallography
(1992, Vol. C, Tables 4.2.6.8 and 6.1.1.1)
;
F F 0.017 0.010
;International Tables for Crystallography
(1992, Vol. C, Tables 4.2.6.8 and 6.1.1.1)
;
P P 0.102 0.094
;International Tables for Crystallography
(1992, Vol. C, Tables 4.2.6.8 and 6.1.1.1)
;
S S 0.125 0.123
;International Tables for Crystallography
(1992, Vol. C, Tables 4.2.6.8 and 6.1.1.1)
;
Cl Cl 0.148 0.159
;International Tables for Crystallography
(1992, Vol. C, Tables 4.2.6.8 and 6.1.1.1)
;
Ir Ir -1.444 7.990
;International Tables for Crystallography
(1992, Vol. C, Tables 4.2.6.8 and 6.1.1.1)
;

loop_
_geom_angle_atom_site_label_1
_geom_angle_atom_site_label_2
_geom_angle_atom_site_label_3
_geom_angle
_geom_angle_site_symmetry_1
_geom_angle_site_symmetry_2
_geom_angle_site_symmetry_3
_geom_angle_publ_flag
S(1) Ir(1) S(2) 77.1(2) 1_555 1_555 1_555 yes
S(1) Ir(1) S(3) 77.0(2) 1_555 1_555 1_555 yes
S(1) Ir(1) C(1) 154.2(8) 1_555 1_555 1_555 yes
S(1) Ir(1) C(2) 117.7(8) 1_555 1_555 1_555 yes
S(1) Ir(1) C(3) 100.5(7) 1_555 1_555 1_555 yes
S(1) Ir(1) C(4) 117.0(9) 1_555 1_555 1_555 yes
S(1) Ir(1) C(5) 153(1) 1_555 1_555 1_555 yes
S(2) Ir(1) S(3) 76.4(2) 1_555 1_555 1_555 yes
S(2) Ir(1) C(1) 100.9(8) 1_555 1_555 1_555 yes
S(2) Ir(1) C(2) 105.9(9) 1_555 1_555 1_555 yes
S(2) Ir(1) C(3) 140.7(8) 1_555 1_555 1_555 yes
S(2) Ir(1) C(4) 165.7(9) 1_555 1_555 1_555 yes
S(2) Ir(1) C(5) 129(1) 1_555 1_555 1_555 yes
S(3) Ir(1) C(1) 128.1(7) 1_555 1_555 1_555 yes
S(3) Ir(1) C(2) 165.3(8) 1_555 1_555 1_555 yes
S(3) Ir(1) C(3) 142.0(8) 1_555 1_555 1_555 yes
S(3) Ir(1) C(4) 107.9(9) 1_555 1_555 1_555 yes
S(3) Ir(1) C(5) 103.5(8) 1_555 1_555 1_555 yes
C(1) Ir(1) C(2) 37.4(10) 1_555 1_555 1_555 yes
C(1) Ir(1) C(3) 64(1) 1_555 1_555 1_555 yes
C(1) Ir(1) C(4) 65.5(10) 1_555 1_555 1_555 yes
C(1) Ir(1) C(5) 39(1) 1_555 1_555 1_555 yes
C(2) Ir(1) C(3) 40(1) 1_555 1_555 1_555 yes
C(2) Ir(1) C(4) 66(1) 1_555 1_555 1_555 yes
C(2) Ir(1) C(5) 63(1) 1_555 1_555 1_555 yes
C(3) Ir(1) C(4) 38(1) 1_555 1_555 1_555 yes
C(3) Ir(1) C(5) 62(1) 1_555 1_555 1_555 yes
C(4) Ir(1) C(5) 36(1) 1_555 1_555 1_555 yes
S(1) Ir(2) S(2) 77.6(2) 1_555 1_555 1_555 yes
S(1) Ir(2) S(3) 77.6(2) 1_555 1_555 1_555 yes
S(1) Ir(2) C(11) 162.5(7) 1_555 1_555 1_555 yes
S(1) Ir(2) C(12) 124.8(7) 1_555 1_555 1_555 yes
S(1) Ir(2) C(13) 102.7(6) 1_555 1_555 1_555 yes
S(1) Ir(2) C(14) 109.6(9) 1_555 1_555 1_555 yes
S(1) Ir(2) C(15) 145.0(9) 1_555 1_555 1_555 yes
S(2) Ir(2) S(3) 76.6(2) 1_555 1_555 1_555 yes
S(2) Ir(2) C(11) 105.4(8) 1_555 1_555 1_555 yes
S(2) Ir(2) C(12) 101.6(8) 1_555 1_555 1_555 yes
S(2) Ir(2) C(13) 132.8(8) 1_555 1_555 1_555 yes
S(2) Ir(2) C(14) 168.7(10) 1_555 1_555 1_555 yes
S(2) Ir(2) C(15) 136.5(8) 1_555 1_555 1_555 yes
S(3) Ir(2) C(11) 119.9(7) 1_555 1_555 1_555 yes
S(3) Ir(2) C(12) 157.1(7) 1_555 1_555 1_555 yes
S(3) Ir(2) C(13) 150.5(8) 1_555 1_555 1_555 yes
S(3) Ir(2) C(14) 113.1(9) 1_555 1_555 1_555 yes
S(3) Ir(2) C(15) 100.2(9) 1_555 1_555 1_555 yes
C(11) Ir(2) C(12) 37.8(9) 1_555 1_555 1_555 yes
C(11) Ir(2) C(13) 62.3(9) 1_555 1_555 1_555 yes
C(11) Ir(2) C(14) 64(1) 1_555 1_555 1_555 yes
C(11) Ir(2) C(15) 38(1) 1_555 1_555 1_555 yes
C(12) Ir(2) C(13) 39(1) 1_555 1_555 1_555 yes
C(12) Ir(2) C(14) 67(1) 1_555 1_555 1_555 yes
C(12) Ir(2) C(15) 65(1) 1_555 1_555 1_555 yes
C(13) Ir(2) C(14) 38(1) 1_555 1_555 1_555 yes
C(13) Ir(2) C(15) 62(1) 1_555 1_555 1_555 yes
C(14) Ir(2) C(15) 38(1) 1_555 1_555 1_555 yes
S(4) Ir(3) S(5) 76.3(2) 1_555 1_555 1_555 yes
S(4) Ir(3) S(6) 78.2(2) 1_555 1_555 1_555 yes
S(4) Ir(3) C(29) 115.4(10) 1_555 1_555 1_555 yes
S(4) Ir(3) C(30) 101(1) 1_555 1_555 1_555 yes
S(4) Ir(3) C(31) 115(1) 1_555 1_555 1_555 yes
S(4) Ir(3) C(32) 154.6(9) 1_555 1_555 1_555 yes
S(4) Ir(3) C(33) 155(1) 1_555 1_555 1_555 yes
S(5) Ir(3) S(6) 76.7(3) 1_555 1_555 1_555 yes
S(5) Ir(3) C(29) 167.4(9) 1_555 1_555 1_555 yes
S(5) Ir(3) C(30) 139(1) 1_555 1_555 1_555 yes
S(5) Ir(3) C(31) 107(1) 1_555 1_555 1_555 yes
S(5) Ir(3) C(32) 104.2(9) 1_555 1_555 1_555 yes
S(5) Ir(3) C(33) 128.3(10) 1_555 1_555 1_555 yes
S(6) Ir(3) C(29) 109(1) 1_555 1_555 1_555 yes
S(6) Ir(3) C(30) 143(1) 1_555 1_555 1_555 yes
S(6) Ir(3) C(31) 166(1) 1_555 1_555 1_555 yes
S(6) Ir(3) C(32) 127.0(9) 1_555 1_555 1_555 yes
S(6) Ir(3) C(33) 101.5(7) 1_555 1_555 1_555 yes
C(29) Ir(3) C(30) 37(1) 1_555 1_555 1_555 yes
C(29) Ir(3) C(31) 63(1) 1_555 1_555 1_555 yes
C(29) Ir(3) C(32) 63(1) 1_555 1_555 1_555 yes
C(29) Ir(3) C(33) 40(1) 1_555 1_555 1_555 yes
C(30) Ir(3) C(31) 36(1) 1_555 1_555 1_555 yes
C(30) Ir(3) C(32) 61(1) 1_555 1_555 1_555 yes
C(30) Ir(3) C(33) 64(1) 1_555 1_555 1_555 yes
C(31) Ir(3) C(32) 39(1) 1_555 1_555 1_555 yes
C(31) Ir(3) C(33) 65(1) 1_555 1_555 1_555 yes
C(32) Ir(3) C(33) 36(1) 1_555 1_555 1_555 yes
S(4) Ir(4) S(5) 76.0(2) 1_555 1_555 1_555 yes
S(4) Ir(4) S(6) 77.9(2) 1_555 1_555 1_555 yes
S(4) Ir(4) C(39) 145.0(7) 1_555 1_555 1_555 yes
S(4) Ir(4) C(40) 110.1(8) 1_555 1_555 1_555 yes
S(4) Ir(4) C(41) 103.2(8) 1_555 1_555 1_555 yes
S(4) Ir(4) C(42) 125.4(7) 1_555 1_555 1_555 yes
S(4) Ir(4) C(43) 165.3(7) 1_555 1_555 1_555 yes
S(5) Ir(4) S(6) 76.4(3) 1_555 1_555 1_555 yes
S(5) Ir(4) C(39) 138.4(7) 1_555 1_555 1_555 yes
S(5) Ir(4) C(40) 167.8(8) 1_555 1_555 1_555 yes
S(5) Ir(4) C(41) 128(1) 1_555 1_555 1_555 yes
S(5) Ir(4) C(42) 103.6(8) 1_555 1_555 1_555 yes
S(5) Ir(4) C(43) 106.8(7) 1_555 1_555 1_555 yes
S(6) Ir(4) C(39) 101.1(7) 1_555 1_555 1_555 yes
S(6) Ir(4) C(40) 114.8(8) 1_555 1_555 1_555 yes
S(6) Ir(4) C(41) 154(1) 1_555 1_555 1_555 yes
S(6) Ir(4) C(42) 156.4(8) 1_555 1_555 1_555 yes
S(6) Ir(4) C(43) 116.7(7) 1_555 1_555 1_555 yes
C(39) Ir(4) C(40) 38.1(10) 1_555 1_555 1_555 yes
C(39) Ir(4) C(41) 63.2(10) 1_555 1_555 1_555 yes
C(39) Ir(4) C(42) 62.8(10) 1_555 1_555 1_555 yes
C(39) Ir(4) C(43) 36.7(9) 1_555 1_555 1_555 yes
C(40) Ir(4) C(41) 40(1) 1_555 1_555 1_555 yes
C(40) Ir(4) C(42) 64.2(10) 1_555 1_555 1_555 yes
C(40) Ir(4) C(43) 64(1) 1_555 1_555 1_555 yes
C(41) Ir(4) C(42) 35(1) 1_555 1_555 1_555 yes
C(41) Ir(4) C(43) 63(1) 1_555 1_555 1_555 yes
C(42) Ir(4) C(43) 40.0(9) 1_555 1_555 1_555 yes
Ir(1) S(1) Ir(2) 88.3(2) 1_555 1_555 1_555 yes
Ir(1) S(1) C(21) 109.8(8) 1_555 1_555 1_555 yes
Ir(2) S(1) C(21) 108.2(9) 1_555 1_555 1_555 yes
Ir(1) S(2) Ir(2) 87.6(3) 1_555 1_555 1_555 yes
Ir(1) S(2) C(24) 106.2(10) 1_555 1_555 1_555 yes
Ir(2) S(2) C(24) 107.9(9) 1_555 1_555 1_555 yes
Ir(1) S(3) Ir(2) 88.1(2) 1_555 1_555 1_555 yes
Ir(1) S(3) C(27) 105(1) 1_555 1_555 1_555 yes
Ir(2) S(3) C(27) 107(1) 1_555 1_555 1_555 yes
Ir(3) S(4) Ir(4) 87.5(2) 1_555 1_555 1_555 yes
Ir(3) S(4) C(49) 108(1) 1_555 1_555 1_555 yes
Ir(4) S(4) C(49) 107(1) 1_555 1_555 1_555 yes
Ir(3) S(5) Ir(4) 88.4(3) 1_555 1_555 1_555 yes
Ir(3) S(5) C(52) 109(1) 1_555 1_555 1_555 yes
Ir(4) S(5) C(52) 111(1) 1_555 1_555 1_555 yes
Ir(3) S(6) Ir(4) 88.6(2) 1_555 1_555 1_555 yes
Ir(3) S(6) C(55) 104(1) 1_555 1_555 1_555 yes
Ir(4) S(6) C(55) 106(1) 1_555 1_555 1_555 yes
F(1) P(1) F(2) 174(2) 1_555 1_555 1_555 yes
F(1) P(1) F(3) 94(1) 1_555 1_555 1_555 yes
F(1) P(1) F(4) 88(1) 1_555 1_555 1_555 yes
F(1) P(1) F(5) 88(1) 1_555 1_555 1_555 yes
F(1) P(1) F(6) 90(1) 1_555 1_555 1_555 yes
F(2) P(1) F(3) 89(1) 1_555 1_555 1_555 yes
F(2) P(1) F(4) 87(1) 1_555 1_555 1_555 yes
F(2) P(1) F(5) 87(1) 1_555 1_555 1_555 yes
F(2) P(1) F(6) 92(1) 1_555 1_555 1_555 yes
F(3) P(1) F(4) 175(1) 1_555 1_555 1_555 yes
F(3) P(1) F(5) 90(1) 1_555 1_555 1_555 yes
F(3) P(1) F(6) 92(1) 1_555 1_555 1_555 yes
F(4) P(1) F(5) 91(1) 1_555 1_555 1_555 yes
F(4) P(1) F(6) 84(1) 1_555 1_555 1_555 yes
F(5) P(1) F(6) 176(1) 1_555 1_555 1_555 yes
F(7) P(2) F(8) 173(2) 1_555 1_555 1_555 yes
F(7) P(2) F(9a) 78(4) 1_555 1_555 1_555 yes
F(7) P(2) F(9b) 105(2) 1_555 1_555 1_555 yes
F(7) P(2) F(10a) 89(3) 1_555 1_555 1_555 yes
F(7) P(2) F(10b) 85(3) 1_555 1_555 1_555 yes
F(7) P(2) F(11a) 91(2) 1_555 1_555 1_555 yes
F(7) P(2) F(11b) 94(4) 1_555 1_555 1_555 yes
F(7) P(2) F(12a) 82(2) 1_555 1_555 1_555 yes
F(7) P(2) F(12b) 87(3) 1_555 1_555 1_555 yes
F(8) P(2) F(9a) 108(4) 1_555 1_555 1_555 yes
F(8) P(2) F(9b) 78(1) 1_555 1_555 1_555 yes
F(8) P(2) F(10a) 84(2) 1_555 1_555 1_555 yes
F(8) P(2) F(10b) 91(3) 1_555 1_555 1_555 yes
F(8) P(2) F(11a) 88(2) 1_555 1_555 1_555 yes
F(8) P(2) F(11b) 91(4) 1_555 1_555 1_555 yes
F(8) P(2) F(12a) 97(1) 1_555 1_555 1_555 yes
F(8) P(2) F(12b) 88(3) 1_555 1_555 1_555 yes
F(9a) P(2) F(10a) 166(4) 1_555 1_555 1_555 yes
F(9a) P(2) F(11a) 90(4) 1_555 1_555 1_555 yes
F(9a) P(2) F(12a) 91(4) 1_555 1_555 1_555 yes
F(9b) P(2) F(10b) 162(3) 1_555 1_555 1_555 yes
F(9b) P(2) F(11b) 79(3) 1_555 1_555 1_555 yes
F(9b) P(2) F(12b) 84(3) 1_555 1_555 1_555 yes
F(10a) P(2) F(11a) 83(2) 1_555 1_555 1_555 yes
F(10a) P(2) F(12a) 93(3) 1_555 1_555 1_555 yes
F(10b) P(2) F(11b) 86(3) 1_555 1_555 1_555 yes
F(10b) P(2) F(12b) 109(3) 1_555 1_555 1_555 yes
F(11a) P(2) F(12a) 173(2) 1_555 1_555 1_555 yes
F(11b) P(2) F(12b) 163(3) 1_555 1_555 1_555 yes
Ir(1) C(1) C(2) 67(1) 1_555 1_555 1_555 yes
Ir(1) C(1) C(5) 69(1) 1_555 1_555 1_555 yes
Ir(1) C(1) C(6) 130(2) 1_555 1_555 1_555 yes
C(2) C(1) C(5) 104(2) 1_555 1_555 1_555 yes
C(2) C(1) C(6) 127(3) 1_555 1_555 1_555 yes
C(5) C(1) C(6) 127(2) 1_555 1_555 1_555 yes
Ir(1) C(2) C(1) 74(1) 1_555 1_555 1_555 yes
Ir(1) C(2) C(3) 72(1) 1_555 1_555 1_555 yes
Ir(1) C(2) C(7) 128(1) 1_555 1_555 1_555 yes
C(1) C(2) C(3) 109(2) 1_555 1_555 1_555 yes
C(1) C(2) C(7) 123(3) 1_555 1_555 1_555 yes
C(3) C(2) C(7) 125(2) 1_555 1_555 1_555 yes
Ir(1) C(3) C(2) 67(1) 1_555 1_555 1_555 yes
Ir(1) C(3) C(4) 67(1) 1_555 1_555 1_555 yes
Ir(1) C(3) C(8) 125(2) 1_555 1_555 1_555 yes
C(2) C(3) C(4) 105(2) 1_555 1_555 1_555 yes
C(2) C(3) C(8) 122(3) 1_555 1_555 1_555 yes
C(4) C(3) C(8) 132(3) 1_555 1_555 1_555 yes
Ir(1) C(4) C(3) 73(1) 1_555 1_555 1_555 yes
Ir(1) C(4) C(5) 74(1) 1_555 1_555 1_555 yes
Ir(1) C(4) C(9) 129(2) 1_555 1_555 1_555 yes
C(3) C(4) C(5) 108(2) 1_555 1_555 1_555 yes
C(3) C(4) C(9) 120(3) 1_555 1_555 1_555 yes
C(5) C(4) C(9) 129(3) 1_555 1_555 1_555 yes
Ir(1) C(5) C(1) 70(1) 1_555 1_555 1_555 yes
Ir(1) C(5) C(4) 68(1) 1_555 1_555 1_555 yes
Ir(1) C(5) C(10) 123(1) 1_555 1_555 1_555 yes
C(1) C(5) C(4) 110(2) 1_555 1_555 1_555 yes
C(1) C(5) C(10) 123(3) 1_555 1_555 1_555 yes
C(4) C(5) C(10) 125(4) 1_555 1_555 1_555 yes
C(1) C(6) H(1) 110(3) 1_555 1_555 1_555 no
C(1) C(6) H(2) 111(2) 1_555 1_555 1_555 no
C(1) C(6) H(3) 109(3) 1_555 1_555 1_555 no
H(1) C(6) H(2) 109(3) 1_555 1_555 1_555 no
H(1) C(6) H(3) 108(2) 1_555 1_555 1_555 no
H(2) C(6) H(3) 107(3) 1_555 1_555 1_555 no
C(2) C(7) H(4) 112(3) 1_555 1_555 1_555 no
C(2) C(7) H(5) 110(2) 1_555 1_555 1_555 no
C(2) C(7) H(6) 110(2) 1_555 1_555 1_555 no
H(4) C(7) H(5) 107(2) 1_555 1_555 1_555 no
H(4) C(7) H(6) 108(2) 1_555 1_555 1_555 no
H(5) C(7) H(6) 107(4) 1_555 1_555 1_555 no
C(3) C(8) H(7) 109(2) 1_555 1_555 1_555 no
C(3) C(8) H(8) 110(3) 1_555 1_555 1_555 no
C(3) C(8) H(9) 109(3) 1_555 1_555 1_555 no
H(7) C(8) H(8) 108(4) 1_555 1_555 1_555 no
H(7) C(8) H(9) 108(3) 1_555 1_555 1_555 no
H(8) C(8) H(9) 109(3) 1_555 1_555 1_555 no
C(4) C(9) H(10) 109(4) 1_555 1_555 1_555 no
C(4) C(9) H(11) 111(5) 1_555 1_555 1_555 no
C(4) C(9) H(12) 108(3) 1_555 1_555 1_555 no
H(10) C(9) H(11) 110(3) 1_555 1_555 1_555 no
H(10) C(9) H(12) 107(6) 1_555 1_555 1_555 no
H(11) C(9) H(12) 109(4) 1_555 1_555 1_555 no
C(5) C(10) H(13) 109(3) 1_555 1_555 1_555 no
C(5) C(10) H(14) 109(3) 1_555 1_555 1_555 no
C(5) C(10) H(15) 110(2) 1_555 1_555 1_555 no
H(13) C(10) H(14) 108(2) 1_555 1_555 1_555 no
H(13) C(10) H(15) 110(4) 1_555 1_555 1_555 no
H(14) C(10) H(15) 108(3) 1_555 1_555 1_555 no
Ir(2) C(11) C(12) 73(1) 1_555 1_555 1_555 yes
Ir(2) C(11) C(15) 72(1) 1_555 1_555 1_555 yes
Ir(2) C(11) C(16) 128(1) 1_555 1_555 1_555 yes
C(12) C(11) C(15) 112(2) 1_555 1_555 1_555 yes
C(12) C(11) C(16) 121(2) 1_555 1_555 1_555 yes
C(15) C(11) C(16) 125(2) 1_555 1_555 1_555 yes
Ir(2) C(12) C(11) 68(1) 1_555 1_555 1_555 yes
Ir(2) C(12) C(13) 68(1) 1_555 1_555 1_555 yes
Ir(2) C(12) C(17) 128(2) 1_555 1_555 1_555 yes
C(11) C(12) C(13) 101(2) 1_555 1_555 1_555 yes
C(11) C(12) C(17) 132(2) 1_555 1_555 1_555 yes
C(13) C(12) C(17) 126(2) 1_555 1_555 1_555 yes
Ir(2) C(13) C(12) 71(1) 1_555 1_555 1_555 yes
Ir(2) C(13) C(14) 70(1) 1_555 1_555 1_555 yes
Ir(2) C(13) C(18) 125(1) 1_555 1_555 1_555 yes
C(12) C(13) C(14) 113(2) 1_555 1_555 1_555 yes
C(12) C(13) C(18) 122(2) 1_555 1_555 1_555 yes
C(14) C(13) C(18) 123(2) 1_555 1_555 1_555 yes
Ir(2) C(14) C(13) 70(1) 1_555 1_555 1_555 yes
Ir(2) C(14) C(15) 71(1) 1_555 1_555 1_555 yes
Ir(2) C(14) C(19) 129(2) 1_555 1_555 1_555 yes
C(13) C(14) C(15) 104(2) 1_555 1_555 1_555 yes
C(13) C(14) C(19) 128(2) 1_555 1_555 1_555 yes
C(15) C(14) C(19) 126(3) 1_555 1_555 1_555 yes
Ir(2) C(15) C(11) 69(1) 1_555 1_555 1_555 yes
Ir(2) C(15) C(14) 69(1) 1_555 1_555 1_555 yes
Ir(2) C(15) C(20) 125(2) 1_555 1_555 1_555 yes
C(11) C(15) C(14) 108(2) 1_555 1_555 1_555 yes
C(11) C(15) C(20) 124(2) 1_555 1_555 1_555 yes
C(14) C(15) C(20) 127(3) 1_555 1_555 1_555 yes
C(11) C(16) H(16) 110(2) 1_555 1_555 1_555 no
C(11) C(16) H(17) 109(2) 1_555 1_555 1_555 no
C(11) C(16) H(18) 109(2) 1_555 1_555 1_555 no
H(16) C(16) H(17) 108(2) 1_555 1_555 1_555 no
H(16) C(16) H(18) 109(2) 1_555 1_555 1_555 no
H(17) C(16) H(18) 108(3) 1_555 1_555 1_555 no
C(12) C(17) H(19) 108(3) 1_555 1_555 1_555 no
C(12) C(17) H(20) 110(2) 1_555 1_555 1_555 no
C(12) C(17) H(21) 107(2) 1_555 1_555 1_555 no
H(19) C(17) H(20) 112(3) 1_555 1_555 1_555 no
H(19) C(17) H(21) 107(2) 1_555 1_555 1_555 no
H(20) C(17) H(21) 110(3) 1_555 1_555 1_555 no
C(13) C(18) H(22) 109(2) 1_555 1_555 1_555 no
C(13) C(18) H(23) 109(3) 1_555 1_555 1_555 no
C(13) C(18) H(24) 110(2) 1_555 1_555 1_555 no
H(22) C(18) H(23) 108(2) 1_555 1_555 1_555 no
H(22) C(18) H(24) 110(3) 1_555 1_555 1_555 no
H(23) C(18) H(24) 109(3) 1_555 1_555 1_555 no
C(14) C(19) H(25) 109(2) 1_555 1_555 1_555 no
C(14) C(19) H(26) 112(4) 1_555 1_555 1_555 no
C(14) C(19) H(27) 107(3) 1_555 1_555 1_555 no
H(25) C(19) H(26) 111(3) 1_555 1_555 1_555 no
H(25) C(19) H(27) 105(4) 1_555 1_555 1_555 no
H(26) C(19) H(27) 109(3) 1_555 1_555 1_555 no
C(15) C(20) H(28) 109(2) 1_555 1_555 1_555 no
C(15) C(20) H(29) 109(3) 1_555 1_555 1_555 no
C(15) C(20) H(30) 108(3) 1_555 1_555 1_555 no
H(28) C(20) H(29) 109(3) 1_555 1_555 1_555 no
H(28) C(20) H(30) 110(3) 1_555 1_555 1_555 no
H(29) C(20) H(30) 109(3) 1_555 1_555 1_555 no
S(1) C(21) C(22) 117(2) 1_555 1_555 1_555 yes
S(1) C(21) H(31) 106(1) 1_555 1_555 1_555 no
S(1) C(21) H(32) 106(1) 1_555 1_555 1_555 no
C(22) C(21) H(31) 108(2) 1_555 1_555 1_555 no
C(22) C(21) H(32) 109(2) 1_555 1_555 1_555 no
H(31) C(21) H(32) 108(2) 1_555 1_555 1_555 no
C(21) C(22) C(23) 115(2) 1_555 1_555 1_555 yes
C(21) C(22) H(33) 107(3) 1_555 1_555 1_555 no
C(21) C(22) H(34) 106(3) 1_555 1_555 1_555 no
C(23) C(22) H(33) 109(3) 1_555 1_555 1_555 no
C(23) C(22) H(34) 107(3) 1_555 1_555 1_555 no
H(33) C(22) H(34) 110(3) 1_555 1_555 1_555 no
N(1) C(23) C(22) 171(5) 1_555 1_555 1_555 yes
S(2) C(24) C(25) 111(1) 1_555 1_555 1_555 yes
S(2) C(24) H(35) 108(2) 1_555 1_555 1_555 no
S(2) C(24) H(36) 109(2) 1_555 1_555 1_555 no
C(25) C(24) H(35) 107(2) 1_555 1_555 1_555 no
C(25) C(24) H(36) 109(2) 1_555 1_555 1_555 no
H(35) C(24) H(36) 110(2) 1_555 1_555 1_555 no
C(24) C(25) C(26) 112(2) 1_555 1_555 1_555 yes
C(24) C(25) H(37) 109(2) 1_555 1_555 1_555 no
C(24) C(25) H(38) 108(2) 1_555 1_555 1_555 no
C(26) C(25) H(37) 108(3) 1_555 1_555 1_555 no
C(26) C(25) H(38) 107(3) 1_555 1_555 1_555 no
H(37) C(25) H(38) 109(2) 1_555 1_555 1_555 no
N(2) C(26) C(25) 177(4) 1_555 1_555 1_555 yes
S(3) C(27) C(28) 107(3) 1_555 1_555 1_555 yes
S(3) C(27) H(39) 111(2) 1_555 1_555 1_555 no
S(3) C(27) H(40) 110(2) 1_555 1_555 1_555 no
C(28) C(27) H(39) 109(4) 1_555 1_555 1_555 no
C(28) C(27) H(40) 108(3) 1_555 1_555 1_555 no
H(39) C(27) H(40) 108(4) 1_555 1_555 1_555 no
Cl(1) C(28) C(27) 104(2) 1_555 1_555 1_555 yes
Cl(1) C(28) H(41) 112(4) 1_555 1_555 1_555 no
Cl(1) C(28) H(42) 111(3) 1_555 1_555 1_555 no
C(27) C(28) H(41) 109(4) 1_555 1_555 1_555 no
C(27) C(28) H(42) 109(5) 1_555 1_555 1_555 no
H(41) C(28) H(42) 108(3) 1_555 1_555 1_555 no
Ir(3) C(29) C(30) 69(2) 1_555 1_555 1_555 yes
Ir(3) C(29) C(33) 68(1) 1_555 1_555 1_555 yes
Ir(3) C(29) C(34) 130(2) 1_555 1_555 1_555 yes
C(30) C(29) C(33) 103(3) 1_555 1_555 1_555 yes
C(30) C(29) C(34) 131(4) 1_555 1_555 1_555 yes
C(33) C(29) C(34) 123(4) 1_555 1_555 1_555 yes
Ir(3) C(30) C(29) 73(2) 1_555 1_555 1_555 yes
Ir(3) C(30) C(31) 75(2) 1_555 1_555 1_555 yes
Ir(3) C(30) C(35) 127(2) 1_555 1_555 1_555 yes
C(29) C(30) C(31) 117(4) 1_555 1_555 1_555 yes
C(29) C(30) C(35) 120(4) 1_555 1_555 1_555 yes
C(31) C(30) C(35) 121(5) 1_555 1_555 1_555 yes
Ir(3) C(31) C(30) 68(2) 1_555 1_555 1_555 yes
Ir(3) C(31) C(32) 67(1) 1_555 1_555 1_555 yes
Ir(3) C(31) C(36) 128(2) 1_555 1_555 1_555 yes
C(30) C(31) C(32) 100(3) 1_555 1_555 1_555 yes
C(30) C(31) C(36) 132(4) 1_555 1_555 1_555 yes
C(32) C(31) C(36) 126(4) 1_555 1_555 1_555 yes
Ir(3) C(32) C(31) 72(1) 1_555 1_555 1_555 yes
Ir(3) C(32) C(33) 71(1) 1_555 1_555 1_555 yes
Ir(3) C(32) C(37) 125(2) 1_555 1_555 1_555 yes
C(31) C(32) C(33) 113(3) 1_555 1_555 1_555 yes
C(31) C(32) C(37) 125(3) 1_555 1_555 1_555 yes
C(33) C(32) C(37) 121(2) 1_555 1_555 1_555 yes
Ir(3) C(33) C(29) 70(1) 1_555 1_555 1_555 yes
Ir(3) C(33) C(32) 71(1) 1_555 1_555 1_555 yes
Ir(3) C(33) C(38) 126(1) 1_555 1_555 1_555 yes
C(29) C(33) C(32) 105(2) 1_555 1_555 1_555 yes
C(29) C(33) C(38) 124(3) 1_555 1_555 1_555 yes
C(32) C(33) C(38) 130(3) 1_555 1_555 1_555 yes
C(29) C(34) H(43) 111(4) 1_555 1_555 1_555 no
C(29) C(34) H(44) 108(3) 1_555 1_555 1_555 no
C(29) C(34) H(45) 107(4) 1_555 1_555 1_555 no
H(43) C(34) H(44) 110(4) 1_555 1_555 1_555 no
H(43) C(34) H(45) 110(4) 1_555 1_555 1_555 no
H(44) C(34) H(45) 107(4) 1_555 1_555 1_555 no
C(30) C(35) H(46) 110(4) 1_555 1_555 1_555 no
C(30) C(35) H(47) 106(3) 1_555 1_555 1_555 no
C(30) C(35) H(48) 109(3) 1_555 1_555 1_555 no
H(46) C(35) H(47) 109(4) 1_555 1_555 1_555 no
H(46) C(35) H(48) 111(3) 1_555 1_555 1_555 no
H(47) C(35) H(48) 109(5) 1_555 1_555 1_555 no
C(31) C(36) H(49) 109(3) 1_555 1_555 1_555 no
C(31) C(36) H(50) 110(4) 1_555 1_555 1_555 no
C(31) C(36) H(51) 110(3) 1_555 1_555 1_555 no
H(49) C(36) H(50) 109(3) 1_555 1_555 1_555 no
H(49) C(36) H(51) 108(4) 1_555 1_555 1_555 no
H(50) C(36) H(51) 109(3) 1_555 1_555 1_555 no
C(32) C(37) H(52) 109(2) 1_555 1_555 1_555 no
C(32) C(37) H(53) 109(3) 1_555 1_555 1_555 no
C(32) C(37) H(54) 112(3) 1_555 1_555 1_555 no
H(52) C(37) H(53) 106(3) 1_555 1_555 1_555 no
H(52) C(37) H(54) 110(3) 1_555 1_555 1_555 no
H(53) C(37) H(54) 109(2) 1_555 1_555 1_555 no
C(33) C(38) H(55) 110(3) 1_555 1_555 1_555 no
C(33) C(38) H(56) 110(4) 1_555 1_555 1_555 no
C(33) C(38) H(57) 108(2) 1_555 1_555 1_555 no
H(55) C(38) H(56) 110(3) 1_555 1_555 1_555 no
H(55) C(38) H(57) 107(4) 1_555 1_555 1_555 no
H(56) C(38) H(57) 108(4) 1_555 1_555 1_555 no
Ir(4) C(39) C(40) 69(1) 1_555 1_555 1_555 yes
Ir(4) C(39) C(43) 74(1) 1_555 1_555 1_555 yes
Ir(4) C(39) C(44) 125(1) 1_555 1_555 1_555 yes
C(40) C(39) C(43) 113(2) 1_555 1_555 1_555 yes
C(40) C(39) C(44) 120(2) 1_555 1_555 1_555 yes
C(43) C(39) C(44) 125(2) 1_555 1_555 1_555 yes
Ir(4) C(40) C(39) 72(1) 1_555 1_555 1_555 yes
Ir(4) C(40) C(41) 72(1) 1_555 1_555 1_555 yes
Ir(4) C(40) C(45) 129(1) 1_555 1_555 1_555 yes
C(39) C(40) C(41) 104(2) 1_555 1_555 1_555 yes
C(39) C(40) C(45) 130(3) 1_555 1_555 1_555 yes
C(41) C(40) C(45) 123(2) 1_555 1_555 1_555 yes
Ir(4) C(41) C(40) 67(1) 1_555 1_555 1_555 yes
Ir(4) C(41) C(42) 71(1) 1_555 1_555 1_555 yes
Ir(4) C(41) C(46) 126(1) 1_555 1_555 1_555 yes
C(40) C(41) C(42) 108(2) 1_555 1_555 1_555 yes
C(40) C(41) C(46) 121(3) 1_555 1_555 1_555 yes
C(42) C(41) C(46) 130(3) 1_555 1_555 1_555 yes
Ir(4) C(42) C(41) 73(1) 1_555 1_555 1_555 yes
Ir(4) C(42) C(43) 71(1) 1_555 1_555 1_555 yes
Ir(4) C(42) C(47) 123(2) 1_555 1_555 1_555 yes
C(41) C(42) C(43) 110(2) 1_555 1_555 1_555 yes
C(41) C(42) C(47) 126(2) 1_555 1_555 1_555 yes
C(43) C(42) C(47) 122(2) 1_555 1_555 1_555 yes
Ir(4) C(43) C(39) 69(1) 1_555 1_555 1_555 yes
Ir(4) C(43) C(42) 68(1) 1_555 1_555 1_555 yes
Ir(4) C(43) C(48) 126(2) 1_555 1_555 1_555 yes
C(39) C(43) C(42) 102(2) 1_555 1_555 1_555 yes
C(39) C(43) C(48) 131(2) 1_555 1_555 1_555 yes
C(42) C(43) C(48) 126(2) 1_555 1_555 1_555 yes
C(39) C(44) H(58) 110(3) 1_555 1_555 1_555 no
C(39) C(44) H(59) 109(2) 1_555 1_555 1_555 no
C(39) C(44) H(60) 107(2) 1_555 1_555 1_555 no
H(58) C(44) H(59) 112(3) 1_555 1_555 1_555 no
H(58) C(44) H(60) 110(2) 1_555 1_555 1_555 no
H(59) C(44) H(60) 106(4) 1_555 1_555 1_555 no
C(40) C(45) H(61) 110(3) 1_555 1_555 1_555 no
C(40) C(45) H(62) 110(2) 1_555 1_555 1_555 no
C(40) C(45) H(63) 108(3) 1_555 1_555 1_555 no
H(61) C(45) H(62) 109(3) 1_555 1_555 1_555 no
H(61) C(45) H(63) 108(2) 1_555 1_555 1_555 no
H(62) C(45) H(63) 108(3) 1_555 1_555 1_555 no
C(41) C(46) H(64) 108(2) 1_555 1_555 1_555 no
C(41) C(46) H(65) 109(3) 1_555 1_555 1_555 no
C(41) C(46) H(66) 108(2) 1_555 1_555 1_555 no
H(64) C(46) H(65) 109(3) 1_555 1_555 1_555 no
H(64) C(46) H(66) 109(4) 1_555 1_555 1_555 no
H(65) C(46) H(66) 110(3) 1_555 1_555 1_555 no
C(42) C(47) H(67) 108(3) 1_555 1_555 1_555 no
C(42) C(47) H(68) 111(3) 1_555 1_555 1_555 no
C(42) C(47) H(69) 106(2) 1_555 1_555 1_555 no
H(67) C(47) H(68) 112(3) 1_555 1_555 1_555 no
H(67) C(47) H(69) 107(3) 1_555 1_555 1_555 no
H(68) C(47) H(69) 111(4) 1_555 1_555 1_555 no
C(43) C(48) H(70) 109(2) 1_555 1_555 1_555 no
C(43) C(48) H(71) 108(2) 1_555 1_555 1_555 no
C(43) C(48) H(72) 108(2) 1_555 1_555 1_555 no
H(70) C(48) H(71) 109(2) 1_555 1_555 1_555 no
H(70) C(48) H(72) 110(3) 1_555 1_555 1_555 no
H(71) C(48) H(72) 110(3) 1_555 1_555 1_555 no
S(4) C(49) C(50) 116(2) 1_555 1_555 1_555 yes
S(4) C(49) H(73) 107(1) 1_555 1_555 1_555 no
S(4) C(49) H(74) 108(1) 1_555 1_555 1_555 no
C(50) C(49) H(73) 106(2) 1_555 1_555 1_555 no
C(50) C(49) H(74) 107(2) 1_555 1_555 1_555 no
H(73) C(49) H(74) 109(4) 1_555 1_555 1_555 no
C(49) C(50) C(51) 111(2) 1_555 1_555 1_555 yes
C(49) C(50) H(75) 110(2) 1_555 1_555 1_555 no
C(49) C(50) H(76) 110(3) 1_555 1_555 1_555 no
C(51) C(50) H(75) 106(3) 1_555 1_555 1_555 no
C(51) C(50) H(76) 106(2) 1_555 1_555 1_555 no
H(75) C(50) H(76) 110(2) 1_555 1_555 1_555 no
N(3) C(51) C(50) 173(4) 1_555 1_555 1_555 yes
S(5) C(52) C(53) 115(2) 1_555 1_555 1_555 yes
S(5) C(52) H(77) 109(2) 1_555 1_555 1_555 no
S(5) C(52) H(78) 108(2) 1_555 1_555 1_555 no
C(53) C(52) H(77) 107(2) 1_555 1_555 1_555 no
C(53) C(52) H(78) 107(2) 1_555 1_555 1_555 no
H(77) C(52) H(78) 108(3) 1_555 1_555 1_555 no
C(52) C(53) C(54) 110(2) 1_555 1_555 1_555 yes
C(52) C(53) H(79) 108(3) 1_555 1_555 1_555 no
C(52) C(53) H(80) 109(3) 1_555 1_555 1_555 no
C(54) C(53) H(79) 109(3) 1_555 1_555 1_555 no
C(54) C(53) H(80) 107(2) 1_555 1_555 1_555 no
H(79) C(53) H(80) 110(3) 1_555 1_555 1_555 no
N(4) C(54) C(53) 176(4) 1_555 1_555 1_555 yes
S(6) C(55) C(56a) 118(3) 1_555 1_555 1_555 yes
S(6) C(55) C(56b) 119(3) 1_555 1_555 1_555 yes
Cl(2) C(56a) C(55) 107(2) 1_555 1_555 1_555 yes
Cl(2) C(56b) C(55) 108(3) 1_555 1_555 1_555 yes

loop_
_geom_bond_atom_site_label_1
_geom_bond_atom_site_label_2
_geom_bond_distance
_geom_bond_site_symmetry_1
_geom_bond_site_symmetry_2
_geom_bond_publ_flag
Ir(1) S(1) 2.407(6) 1_555 1_555 yes
Ir(1) S(2) 2.409(7) 1_555 1_555 yes
Ir(1) S(3) 2.400(7) 1_555 1_555 yes
Ir(1) C(1) 2.22(3) 1_555 1_555 yes
Ir(1) C(2) 2.13(3) 1_555 1_555 yes
Ir(1) C(3) 2.21(3) 1_555 1_555 yes
Ir(1) C(4) 2.13(3) 1_555 1_555 yes
Ir(1) C(5) 2.21(2) 1_555 1_555 yes
Ir(2) S(1) 2.380(6) 1_555 1_555 yes
Ir(2) S(2) 2.408(7) 1_555 1_555 yes
Ir(2) S(3) 2.395(7) 1_555 1_555 yes
Ir(2) C(11) 2.19(3) 1_555 1_555 yes
Ir(2) C(12) 2.25(3) 1_555 1_555 yes
Ir(2) C(13) 2.21(2) 1_555 1_555 yes
Ir(2) C(14) 2.21(3) 1_555 1_555 yes
Ir(2) C(15) 2.23(3) 1_555 1_555 yes
Ir(3) S(4) 2.399(6) 1_555 1_555 yes
Ir(3) S(5) 2.380(7) 1_555 1_555 yes
Ir(3) S(6) 2.375(7) 1_555 1_555 yes
Ir(3) C(29) 2.20(3) 1_555 1_555 yes
Ir(3) C(30) 2.15(4) 1_555 1_555 yes
Ir(3) C(31) 2.24(3) 1_555 1_555 yes
Ir(3) C(32) 2.18(3) 1_555 1_555 yes
Ir(3) C(33) 2.18(2) 1_555 1_555 yes
Ir(4) S(4) 2.408(6) 1_555 1_555 yes
Ir(4) S(5) 2.386(7) 1_555 1_555 yes
Ir(4) S(6) 2.382(7) 1_555 1_555 yes
Ir(4) C(39) 2.18(3) 1_555 1_555 yes
Ir(4) C(40) 2.14(3) 1_555 1_555 yes
Ir(4) C(41) 2.22(2) 1_555 1_555 yes
Ir(4) C(42) 2.19(3) 1_555 1_555 yes
Ir(4) C(43) 2.24(3) 1_555 1_555 yes
Cl(1) C(28) 1.83(4) 1_555 1_555 yes
Cl(2) C(56a) 1.82(5) 1_555 1_555 yes
Cl(2) C(56b) 1.82(5) 1_555 1_555 yes
S(1) C(21) 1.83(2) 1_555 1_555 yes
S(2) C(24) 1.81(3) 1_555 1_555 yes
S(3) C(27) 1.96(4) 1_555 1_555 yes
S(4) C(49) 1.79(2) 1_555 1_555 yes
S(5) C(52) 1.81(3) 1_555 1_555 yes
S(6) C(55) 1.82(3) 1_555 1_555 yes
P(1) F(1) 1.51(2) 1_555 1_555 yes
P(1) F(2) 1.55(2) 1_555 1_555 yes
P(1) F(3) 1.54(2) 1_555 1_555 yes
P(1) F(4) 1.59(2) 1_555 1_555 yes
P(1) F(5) 1.55(2) 1_555 1_555 yes
P(1) F(6) 1.57(2) 1_555 1_555 yes
P(2) F(7) 1.53(2) 1_555 1_555 yes
P(2) F(8) 1.54(2) 1_555 1_555 yes
P(2) F(9a) 1.49(7) 1_555 1_555 yes
P(2) F(9b) 1.62(4) 1_555 1_555 yes
P(2) F(10a) 1.69(6) 1_555 1_555 yes
P(2) F(10b) 1.41(5) 1_555 1_555 yes
P(2) F(11a) 1.69(4) 1_555 1_555 yes
P(2) F(11b) 1.69(7) 1_555 1_555 yes
P(2) F(12a) 1.48(4) 1_555 1_555 yes
P(2) F(12b) 1.47(5) 1_555 1_555 yes
N(1) C(23) 1.07(5) 1_555 1_555 yes
N(2) C(26) 1.08(4) 1_555 1_555 yes
N(3) C(51) 1.06(5) 1_555 1_555 yes
N(4) C(54) 1.21(4) 1_555 1_555 yes
C(1) C(2) 1.40(4) 1_555 1_555 yes
C(1) C(5) 1.49(5) 1_555 1_555 yes
C(1) C(6) 1.47(4) 1_555 1_555 yes
C(2) C(3) 1.49(4) 1_555 1_555 yes
C(2) C(7) 1.55(4) 1_555 1_555 yes
C(3) C(4) 1.45(4) 1_555 1_555 yes
C(3) C(8) 1.44(4) 1_555 1_555 yes
C(4) C(5) 1.37(4) 1_555 1_555 yes
C(4) C(9) 1.53(5) 1_555 1_555 yes
C(5) C(10) 1.46(3) 1_555 1_555 yes
C(11) C(12) 1.44(4) 1_555 1_555 yes
C(11) C(15) 1.45(4) 1_555 1_555 yes
C(11) C(16) 1.49(4) 1_555 1_555 yes
C(12) C(13) 1.50(4) 1_555 1_555 yes
C(12) C(17) 1.41(4) 1_555 1_555 yes
C(13) C(14) 1.45(4) 1_555 1_555 yes
C(13) C(18) 1.53(3) 1_555 1_555 yes
C(14) C(15) 1.46(4) 1_555 1_555 yes
C(14) C(19) 1.50(5) 1_555 1_555 yes
C(15) C(20) 1.45(4) 1_555 1_555 yes
C(21) C(22) 1.42(4) 1_555 1_555 yes
C(22) C(23) 1.50(5) 1_555 1_555 yes
C(24) C(25) 1.56(4) 1_555 1_555 yes
C(25) C(26) 1.51(4) 1_555 1_555 yes
C(27) C(28) 1.29(4) 1_555 1_555 yes
C(29) C(30) 1.39(6) 1_555 1_555 yes
C(29) C(33) 1.52(5) 1_555 1_555 yes
C(29) C(34) 1.47(5) 1_555 1_555 yes
C(30) C(31) 1.37(6) 1_555 1_555 yes
C(30) C(35) 1.58(5) 1_555 1_555 yes
C(31) C(32) 1.50(5) 1_555 1_555 yes
C(31) C(36) 1.41(5) 1_555 1_555 yes
C(32) C(33) 1.36(4) 1_555 1_555 yes
C(32) C(37) 1.54(4) 1_555 1_555 yes
C(33) C(38) 1.52(4) 1_555 1_555 yes
C(39) C(40) 1.41(4) 1_555 1_555 yes
C(39) C(43) 1.39(4) 1_555 1_555 yes
C(39) C(44) 1.55(4) 1_555 1_555 yes
C(40) C(41) 1.51(4) 1_555 1_555 yes
C(40) C(45) 1.52(4) 1_555 1_555 yes
C(41) C(42) 1.33(5) 1_555 1_555 yes
C(41) C(46) 1.52(4) 1_555 1_555 yes
C(42) C(43) 1.52(3) 1_555 1_555 yes
C(42) C(47) 1.54(4) 1_555 1_555 yes
C(43) C(48) 1.45(4) 1_555 1_555 yes
C(49) C(50) 1.54(4) 1_555 1_555 yes
C(50) C(51) 1.50(5) 1_555 1_555 yes
C(52) C(53) 1.43(4) 1_555 1_555 yes
C(53) C(54) 1.52(4) 1_555 1_555 yes
C(55) C(56a) 1.48(4) 1_555 1_555 yes
C(55) C(56b) 1.47(5) 1_555 1_555 yes

loop_
_geom_contact_atom_site_label_1
_geom_contact_atom_site_label_2
_geom_contact_distance
_geom_contact_site_symmetry_1
_geom_contact_site_symmetry_2
_geom_contact_publ_flag
Ir(1) Ir(2) 3.335(1) 1_555 1_555 ?
Ir(3) Ir(4) 3.323(1) 1_555 1_555 ?
